data_4341413
loop_
_publ_author_name
'Wang, Jian'
'Lee, Kathleen'
'Kovnir, Kirill'

_publ_section_title
;
 Distorted Phosphorus and Copper Square-Planar Layers in LaCu1+xP2 and
 LaCu4P3: Synthesis, Crystal Structure, and Physical Properties.
;
_journal_issue 3
_journal_name_full 'Inorganic chemistry'
_journal_page_first 890
_journal_page_last 897
_journal_paper_doi 10.1021/ic502234w
_journal_volume 54
_journal_year 2015
_chemical_formula_sum 'Cu4 La P3'
_chemical_formula_weight 485.98
_chemical_name_systematic
; 
 ? 
;
_space_group_IT_number 129
_symmetry_cell_setting tetragonal
_symmetry_space_group_name_Hall '-P 4a 2a'
_symmetry_space_group_name_H-M 'P 4/n m m :2'
_atom_sites_solution_hydrogens one
_atom_sites_solution_primary direct
_atom_sites_solution_secondary difmap
_audit_creation_method manual
_cell_angle_alpha 90.00
_cell_angle_beta 90.00
_cell_angle_gamma 90.00
_cell_formula_units_Z 2
_cell_length_a 5.7881(18)
_cell_length_b 5.7881(18)
_cell_length_c 7.353(2)
_cell_measurement_temperature 90(2)
_cell_volume 246.34(13)
_computing_cell_refinement 'SMART V5.625 (Bruker, 2000)'
_computing_data_collection 'SMART V5.625 (Bruker, 2000)'
_computing_data_reduction 'SAINT V6.32 (Bruker, 2001)'
_computing_publication_material 'SHELXL-97 (Sheldrick, 1997)'
_computing_structure_refinement 'SHELXL-97 (Sheldrick, 1997)'
_computing_structure_solution 'SHELXS-97 (Sheldrick, 1990)'
_diffrn_ambient_temperature 90(2)
_diffrn_measured_fraction_theta_full 1.000
_diffrn_measured_fraction_theta_max 1.000
_diffrn_measurement_device_type 'Bruker APEX II CCD area-detector'
_diffrn_measurement_method 'profile data from \w scans'
_diffrn_radiation_monochromator graphite
_diffrn_radiation_source 'fine-focus sealed tube'
_diffrn_radiation_type MoK\a
_diffrn_radiation_wavelength 0.71073
_diffrn_reflns_av_R_equivalents 0.0468
_diffrn_reflns_av_sigmaI/netI 0.0202
_diffrn_reflns_limit_h_max 8
_diffrn_reflns_limit_h_min -8
_diffrn_reflns_limit_k_max 8
_diffrn_reflns_limit_k_min -8
_diffrn_reflns_limit_l_max 10
_diffrn_reflns_limit_l_min -10
_diffrn_reflns_number 3537
_diffrn_reflns_theta_full 29.97
_diffrn_reflns_theta_max 29.97
_diffrn_reflns_theta_min 2.77
_exptl_absorpt_coefficient_mu 26.264
_exptl_absorpt_correction_T_max 0.5060
_exptl_absorpt_correction_T_min 0.3015
_exptl_absorpt_correction_type numerical
_exptl_absorpt_process_details 'SADABS v2.03 (Bruker, 2003)'
_exptl_crystal_colour black
_exptl_crystal_density_diffrn 6.552
_exptl_crystal_density_method 'not measured'
_exptl_crystal_description block
_exptl_crystal_F_000 436
_exptl_crystal_size_max 0.06
_exptl_crystal_size_mid 0.05
_exptl_crystal_size_min 0.03
_refine_diff_density_max 0.902
_refine_diff_density_min -3.004
_refine_diff_density_rms 0.499
_refine_ls_extinction_coef 0.111(6)
_refine_ls_extinction_expression Fc^*^=kFc[1+0.001xFc^2^\l^3^/sin(2\q)]^-1/4^
_refine_ls_extinction_method SHELXL
_refine_ls_goodness_of_fit_ref 1.484
_refine_ls_hydrogen_treatment none
_refine_ls_matrix_type full
_refine_ls_number_parameters 18
_refine_ls_number_reflns 240
_refine_ls_number_restraints 0
_refine_ls_restrained_S_all 1.484
_refine_ls_R_factor_all 0.0241
_refine_ls_R_factor_gt 0.0239
_refine_ls_shift/su_max 0.000
_refine_ls_shift/su_mean 0.000
_refine_ls_structure_factor_coef Fsqd
_refine_ls_weighting_details 'calc w=1/[\s^2^(Fo^2^)+(0.0247P)^2^+0.9012P] where P=(Fo^2^+2Fc^2^)/3'
_refine_ls_weighting_scheme calc
_refine_ls_wR_factor_gt 0.0597
_refine_ls_wR_factor_ref 0.0600
_reflns_number_gt 237
_reflns_number_total 240
_reflns_threshold_expression >2sigma(I)
_cod_data_source_file ic502234w_si_002.cif
_cod_data_source_block
;
;
_cod_depositor_comments 'Adding full bibliography for 4341413--4341414.cif.'
_cod_original_sg_symbol_H-M P4/nmm
_cod_database_code 4341413

loop_
_symmetry_equiv_pos_as_xyz
'x, y, z'
'-x+1/2, -y+1/2, z'
'-y+1/2, x, z'
'y, -x+1/2, z'
'-x, y+1/2, -z'
'x+1/2, -y, -z'
'y+1/2, x+1/2, -z'
'-y, -x, -z'
'-x, -y, -z'
'x-1/2, y-1/2, -z'
'y-1/2, -x, -z'
'-y, x-1/2, -z'
'x, -y-1/2, z'
'-x-1/2, y, z'
'-y-1/2, -x-1/2, z'
'y, x, z'

loop_
_atom_site_label
_atom_site_type_symbol
_atom_site_fract_x
_atom_site_fract_y
_atom_site_fract_z
_atom_site_U_iso_or_equiv
_atom_site_adp_type
_atom_site_occupancy
_atom_site_symmetry_multiplicity
_atom_site_calc_flag
_atom_site_refinement_flags
La1 La 0.2500 0.2500 0.02013(8) 0.0045(3) Uani 1 8 d S
Cu1 Cu 0.48269(9) 0.01731(9) -0.32741(7) 0.0078(3) Uani 1 2 d S
P1 P -0.2500 0.2500 -0.1534(2) 0.0045(4) Uani 1 4 d S
P2 P 0.2500 0.2500 0.4756(3) 0.0049(5) Uani 1 8 d S

loop_
_atom_site_aniso_label
_atom_site_aniso_U_11
_atom_site_aniso_U_22
_atom_site_aniso_U_33
_atom_site_aniso_U_23
_atom_site_aniso_U_13
_atom_site_aniso_U_12
La1 0.0044(3) 0.0044(3) 0.0047(4) 0.000 0.000 0.000
Cu1 0.0089(3) 0.0089(3) 0.0056(4) 0.00026(14) -0.00026(14) 0.0004(2)
P1 0.0050(7) 0.0054(8) 0.0031(6) 0.000 0.000 0.000
P2 0.0056(7) 0.0056(7) 0.0035(10) 0.000 0.000 0.000

loop_
_atom_type_symbol
_atom_type_description
_atom_type_scat_dispersion_real
_atom_type_scat_dispersion_imag
_atom_type_scat_source
P P 0.1023 0.0942 'International Tables Vol C Tables 4.2.6.8 and 6.1.1.4'
Cu Cu 0.3201 1.2651 'International Tables Vol C Tables 4.2.6.8 and 6.1.1.4'
La La -0.2871 2.4523 'International Tables Vol C Tables 4.2.6.8 and 6.1.1.4'

loop_
_geom_angle_atom_site_label_1
_geom_angle_atom_site_label_2
_geom_angle_atom_site_label_3
_geom_angle
_geom_angle_site_symmetry_1
_geom_angle_site_symmetry_3
P1 La1 P1 84.099(19) 9_565 11_655
P1 La1 P1 84.099(19) 9_565 11
P1 La1 P1 142.60(6) 11_655 11
P1 La1 P1 142.60(6) 9_565 9
P1 La1 P1 84.099(19) 11_655 9
P1 La1 P1 84.099(19) 11 9
P1 La1 Cu1 103.63(3) 9_565 9_655
P1 La1 Cu1 45.87(2) 11_655 9_655
P1 La1 Cu1 103.63(3) 11 9_655
P1 La1 Cu1 45.87(2) 9 9_655
P1 La1 Cu1 103.63(3) 9_565 12
P1 La1 Cu1 103.63(3) 11_655 12
P1 La1 Cu1 45.87(2) 11 12
P1 La1 Cu1 45.87(2) 9 12
Cu1 La1 Cu1 58.93(2) 9_655 12
P1 La1 Cu1 45.87(2) 9_565 11_665
P1 La1 Cu1 45.87(2) 11_655 11_665
P1 La1 Cu1 103.63(3) 11 11_665
P1 La1 Cu1 103.63(3) 9 11_665
Cu1 La1 Cu1 58.93(2) 9_655 11_665
Cu1 La1 Cu1 88.16(4) 12 11_665
P1 La1 Cu1 45.87(2) 9_565 10_565
P1 La1 Cu1 103.63(3) 11_655 10_565
P1 La1 Cu1 45.87(2) 11 10_565
P1 La1 Cu1 103.63(3) 9 10_565
Cu1 La1 Cu1 88.16(4) 9_655 10_565
Cu1 La1 Cu1 58.93(2) 12 10_565
Cu1 La1 Cu1 58.93(2) 11_665 10_565
P1 La1 P1 42.49(6) 9_565 3_565
P1 La1 P1 97.431(19) 11_655 3_565
P1 La1 P1 97.431(19) 11 3_565
P1 La1 P1 174.914(19) 9 3_565
Cu1 La1 P1 137.72(2) 9_655 3_565
Cu1 La1 P1 137.72(2) 12 3_565
Cu1 La1 P1 80.77(3) 11_665 3_565
Cu1 La1 P1 80.77(3) 10_565 3_565
P1 La1 P1 97.431(19) 9_565 .
P1 La1 P1 174.914(19) 11_655 .
P1 La1 P1 42.49(6) 11 .
P1 La1 P1 97.431(19) 9 .
Cu1 La1 P1 137.72(2) 9_655 .
Cu1 La1 P1 80.77(3) 12 .
Cu1 La1 P1 137.72(2) 11_665 .
Cu1 La1 P1 80.77(3) 10_565 .
P1 La1 P1 80.64(2) 3_565 .
P1 La1 P1 97.431(19) 9_565 1_655
P1 La1 P1 42.49(6) 11_655 1_655
P1 La1 P1 174.914(19) 11 1_655
P1 La1 P1 97.43(2) 9 1_655
Cu1 La1 P1 80.77(3) 9_655 1_655
Cu1 La1 P1 137.72(2) 12 1_655
Cu1 La1 P1 80.77(3) 11_665 1_655
Cu1 La1 P1 137.72(2) 10_565 1_655
P1 La1 P1 80.64(2) 3_565 1_655
P1 La1 P1 132.42(6) . 1_655
P1 La1 P1 174.914(19) 9_565 3
P1 La1 P1 97.431(19) 11_655 3
P1 La1 P1 97.43(2) 11 3
P1 La1 P1 42.49(6) 9 3
Cu1 La1 P1 80.77(3) 9_655 3
Cu1 La1 P1 80.77(3) 12 3
Cu1 La1 P1 137.72(2) 11_665 3
Cu1 La1 P1 137.72(2) 10_565 3
P1 La1 P1 132.42(6) 3_565 3
P1 La1 P1 80.64(2) . 3
P1 La1 P1 80.64(2) 1_655 3
P2 Cu1 P1 111.54(3) 1_554 1_655
P2 Cu1 P1 111.54(3) 1_554 3
P1 Cu1 P1 115.64(7) 1_655 3
P2 Cu1 P2 116.27(3) 1_554 9_655
P1 Cu1 P2 100.57(4) 1_655 9_655
P1 Cu1 P2 100.57(4) 3 9_655
P2 Cu1 Cu1 59.11(5) 1_554 9_654
P1 Cu1 Cu1 121.30(4) 1_655 9_654
P1 Cu1 Cu1 121.30(4) 3 9_654
P2 Cu1 Cu1 57.16(5) 9_655 9_654
P2 Cu1 Cu1 55.75(3) 1_554 4
P1 Cu1 Cu1 129.79(2) 1_655 4
P1 Cu1 Cu1 56.15(2) 3 4
P2 Cu1 Cu1 129.27(2) 9_655 4
Cu1 Cu1 Cu1 94.50(2) 9_654 4
P2 Cu1 Cu1 55.75(2) 1_554 3
P1 Cu1 Cu1 56.15(2) 1_655 3
P1 Cu1 Cu1 129.79(2) 3 3
P2 Cu1 Cu1 129.27(2) 9_655 3
Cu1 Cu1 Cu1 94.50(2) 9_654 3
Cu1 Cu1 Cu1 90.0 4 3
P2 Cu1 La1 171.34(5) 1_554 9_655
P1 Cu1 La1 65.10(3) 1_655 9_655
P1 Cu1 La1 65.10(3) 3 9_655
P2 Cu1 La1 72.38(6) 9_655 9_655
Cu1 Cu1 La1 129.55(5) 9_654 9_655
Cu1 Cu1 La1 119.467(12) 4 9_655
Cu1 Cu1 La1 119.467(12) 3 9_655
P2 Cu1 La1 90.56(6) 1_554 .
P1 Cu1 La1 67.09(3) 1_655 .
P1 Cu1 La1 67.09(3) 3 .
P2 Cu1 La1 153.16(6) 9_655 .
Cu1 Cu1 La1 149.67(5) 9_654 .
Cu1 Cu1 La1 65.003(12) 4 .
Cu1 Cu1 La1 65.003(12) 3 .
La1 Cu1 La1 80.78(3) 9_655 .
P1 P1 Cu1 121.96(3) 11 1_455
P1 P1 Cu1 121.96(3) 11 4
Cu1 P1 Cu1 79.58(5) 1_455 4
P1 P1 Cu1 121.96(3) 11 3_455
Cu1 P1 Cu1 67.70(4) 1_455 3_455
Cu1 P1 Cu1 116.08(7) 4 3_455
P1 P1 Cu1 121.96(3) 11 2
Cu1 P1 Cu1 116.08(7) 1_455 2
Cu1 P1 Cu1 67.70(4) 4 2
Cu1 P1 Cu1 79.58(5) 3_455 2
P1 P1 La1 71.30(3) 11 9_565
Cu1 P1 La1 134.22(3) 1_455 9_565
Cu1 P1 La1 134.22(3) 4 9_565
Cu1 P1 La1 69.03(2) 3_455 9_565
Cu1 P1 La1 69.03(2) 2 9_565
P1 P1 La1 71.30(3) 11 9
Cu1 P1 La1 69.03(2) 1_455 9
Cu1 P1 La1 69.03(2) 4 9
Cu1 P1 La1 134.22(3) 3_455 9
Cu1 P1 La1 134.22(3) 2 9
La1 P1 La1 142.60(6) 9_565 9
P1 P1 La1 66.21(3) 11 .
Cu1 P1 La1 143.04(2) 1_455 .
Cu1 P1 La1 68.16(2) 4 .
Cu1 P1 La1 143.04(2) 3_455 .
Cu1 P1 La1 68.16(2) 2 .
La1 P1 La1 82.569(19) 9_565 .
La1 P1 La1 82.569(19) 9 .
P1 P1 La1 66.21(3) 11 1_455
Cu1 P1 La1 68.16(2) 1_455 1_455
Cu1 P1 La1 143.04(2) 4 1_455
Cu1 P1 La1 68.16(2) 3_455 1_455
Cu1 P1 La1 143.04(2) 2 1_455
La1 P1 La1 82.569(19) 9_565 1_455
La1 P1 La1 82.569(19) 9 1_455
La1 P1 La1 132.42(6) . 1_455
Cu1 P2 Cu1 68.50(5) 1_556 4_556
Cu1 P2 Cu1 68.50(5) 1_556 3_556
Cu1 P2 Cu1 105.48(10) 4_556 3_556
Cu1 P2 Cu1 105.48(10) 1_556 2_556
Cu1 P2 Cu1 68.50(5) 4_556 2_556
Cu1 P2 Cu1 68.50(5) 3_556 2_556
Cu1 P2 Cu1 105.653(19) 1_556 12
Cu1 P2 Cu1 63.73(3) 4_556 12
Cu1 P2 Cu1 169.21(10) 3_556 12
Cu1 P2 Cu1 105.653(19) 2_556 12
Cu1 P2 Cu1 63.73(3) 1_556 9_655
Cu1 P2 Cu1 105.654(19) 4_556 9_655
Cu1 P2 Cu1 105.653(18) 3_556 9_655
Cu1 P2 Cu1 169.21(9) 2_556 9_655
Cu1 P2 Cu1 78.55(4) 12 9_655
Cu1 P2 Cu1 105.653(18) 1_556 11_665
Cu1 P2 Cu1 169.21(10) 4_556 11_665
Cu1 P2 Cu1 63.73(3) 3_556 11_665
Cu1 P2 Cu1 105.653(19) 2_556 11_665
Cu1 P2 Cu1 127.07(10) 12 11_665
Cu1 P2 Cu1 78.54(4) 9_655 11_665
Cu1 P2 Cu1 169.21(9) 1_556 10_565
Cu1 P2 Cu1 105.653(19) 4_556 10_565
Cu1 P2 Cu1 105.653(19) 3_556 10_565
Cu1 P2 Cu1 63.73(3) 2_556 10_565
Cu1 P2 Cu1 78.54(4) 12 10_565
Cu1 P2 Cu1 127.07(10) 9_655 10_565
Cu1 P2 Cu1 78.54(4) 11_665 10_565
Cu1 P2 La1 127.26(5) 1_556 .
Cu1 P2 La1 127.26(5) 4_556 .
Cu1 P2 La1 127.26(5) 3_556 .
Cu1 P2 La1 127.26(5) 2_556 .
Cu1 P2 La1 63.53(5) 12 .
Cu1 P2 La1 63.53(5) 9_655 .
Cu1 P2 La1 63.53(5) 11_665 .
Cu1 P2 La1 63.53(5) 10_565 .

loop_
_geom_bond_atom_site_label_1
_geom_bond_atom_site_label_2
_geom_bond_distance
_geom_bond_site_symmetry_2
La1 P1 3.0554(10) 9_565
La1 P1 3.0554(10) 11_655
La1 P1 3.0554(10) 11
La1 P1 3.0554(10) 9
La1 Cu1 3.1453(10) 9_655
La1 Cu1 3.1453(10) 12
La1 Cu1 3.1453(10) 11_665
La1 Cu1 3.1453(10) 10_565
La1 P1 3.1627(11) 3_565
La1 P1 3.1627(11) .
La1 P1 3.1627(11) 1_655
La1 P1 3.1628(11) 3
Cu1 P2 2.3931(16) 1_554
Cu1 P1 2.4178(10) 1_655
Cu1 P1 2.4178(10) 3
Cu1 P2 2.4443(14) 9_655
Cu1 Cu1 2.5540(14) 9_654
Cu1 Cu1 2.6936(13) 4
Cu1 Cu1 2.6936(13) 3
Cu1 La1 3.1453(10) 9_655
P1 P1 2.255(3) 11
P1 Cu1 2.4178(10) 1_455
P1 Cu1 2.4178(10) 4
P1 Cu1 2.4178(10) 3_455
P1 Cu1 2.4178(10) 2
P1 La1 3.0554(10) 9_565
P1 La1 3.0554(10) 9
P1 La1 3.1627(11) 1_455
P2 Cu1 2.3931(16) 1_556
P2 Cu1 2.3931(16) 4_556
P2 Cu1 2.3931(16) 3_556
P2 Cu1 2.3931(16) 2_556
P2 Cu1 2.4443(14) 12
P2 Cu1 2.4443(14) 9_655
P2 Cu1 2.4443(14) 11_665
P2 Cu1 2.4443(14) 10_565
